data_7055598
loop_
_publ_author_name
'Faurie, Alexandre'
'Mallet, Charlotte'
'Allain, Magali'
'Skene, W. G.'
'Fr\`ere, Pierre'

_publ_section_title
;
 Topological and packing mode modification for solid-state emission
 enhancement of bis(perfluorostyryl)furan derivatives
;
_journal_issue 8
_journal_name_full 'New J. Chem.'
_journal_page_first 6728
_journal_paper_doi 10.1039/C5NJ03561A
_journal_volume 40
_journal_year 2016
_chemical_formula_moiety 'C21 H5 F10 N1 O1'
_chemical_formula_sum 'C21 H5 F10 N O'
_chemical_formula_weight 477.26
_space_group_IT_number 2
_symmetry_cell_setting triclinic
_symmetry_space_group_name_Hall '-P 1'
_symmetry_space_group_name_H-M 'P -1'
_atom_sites_solution_hydrogens geom
_atom_sites_solution_primary direct
_atom_sites_solution_secondary difmap
_audit_creation_date 2013-06-27T09:58:31-00:00
_audit_creation_method 'WinGX routine CIF_UPDATE'
_audit_update_record
;
2014-11-07 deposited with the CCDC.
2016-06-01 downloaded from the CCDC.
;
_cell_angle_alpha 91.72(2)
_cell_angle_beta 101.45(1)
_cell_angle_gamma 116.12(1)
_cell_formula_units_Z 2
_cell_length_a 7.495(1)
_cell_length_b 8.509(1)
_cell_length_c 16.398(3)
_cell_measurement_reflns_used 2770
_cell_measurement_temperature 250(2)
_cell_measurement_theta_max 25.98
_cell_measurement_theta_min 3.08
_cell_volume 912.1(3)
_computing_cell_refinement 'Dirax/lsq (Duisenberg & Schreurs, 1989-2000)'
_computing_data_collection 'Collect (Nonius BV, 1997-2000)'
_computing_data_reduction 'EvalCCD (Duisenberg & Schreurs 1990-2000)'
_computing_molecular_graphics 'DIAMOND 3.2i (Crystal Impact GbR 2005)'
_computing_publication_material 'WinGX publication routines (Farrugia, 1999)'
_computing_structure_refinement 'SHELXL-97 (Sheldrick, 1997)'
_computing_structure_solution 'SHELXS-97 (Sheldrick, 1997)'
_diffrn_ambient_temperature 250(2)
_diffrn_detector_area_resol_mean 9
_diffrn_measured_fraction_theta_full 0.992
_diffrn_measured_fraction_theta_max 0.992
_diffrn_measurement_device_type KappaCCD
_diffrn_measurement_method CCD
_diffrn_radiation_monochromator 'horizontally mounted graphite crystal'
_diffrn_radiation_probe x-ray
_diffrn_radiation_type MoK\a
_diffrn_radiation_wavelength 0.71073
_diffrn_reflns_av_R_equivalents 0.1678
_diffrn_reflns_limit_h_max 9
_diffrn_reflns_limit_h_min -9
_diffrn_reflns_limit_k_max 10
_diffrn_reflns_limit_k_min -10
_diffrn_reflns_limit_l_max 20
_diffrn_reflns_limit_l_min -20
_diffrn_reflns_number 25979
_diffrn_reflns_theta_full 25.98
_diffrn_reflns_theta_max 25.98
_diffrn_reflns_theta_min 3.08
_exptl_absorpt_coefficient_mu 0.178
_exptl_absorpt_correction_T_max 0.993
_exptl_absorpt_correction_T_min 0.857
_exptl_absorpt_correction_type multi-scan
_exptl_absorpt_process_details
;
 '(SADABS (Sheldrick, Bruker, 2008))'
;
_exptl_crystal_colour yellow
_exptl_crystal_density_diffrn 1.738
_exptl_crystal_density_method 'not measured'
_exptl_crystal_description plate
_exptl_crystal_F_000 472
_exptl_crystal_size_max 0.17
_exptl_crystal_size_mid 0.12
_exptl_crystal_size_min 0.04
_refine_diff_density_max 0.242
_refine_diff_density_min -0.236
_refine_ls_extinction_method none
_refine_ls_goodness_of_fit_ref 1.04
_refine_ls_hydrogen_treatment constr
_refine_ls_matrix_type full
_refine_ls_number_parameters 298
_refine_ls_number_reflns 3563
_refine_ls_number_restraints 0
_refine_ls_restrained_S_all 1.04
_refine_ls_R_factor_all 0.1915
_refine_ls_R_factor_gt 0.0735
_refine_ls_shift/su_max 0
_refine_ls_structure_factor_coef Fsqd
_refine_ls_weighting_details 'calc w=1/[\s^2^(Fo^2^)+(0.0145P)^2^+1.1243P] where P=(Fo^2^+2Fc^2^)/3'
_refine_ls_weighting_scheme calc
_refine_ls_wR_factor_gt 0.097
_refine_ls_wR_factor_ref 0.128
_reflns_number_gt 1595
_reflns_number_total 3563
_reflns_threshold_expression >2sigma(I)
_cod_data_source_file c5nj03561a2.cif
_cod_data_source_block sad
_cod_depositor_comments 'Adding full bibliography for 7055598--7055600.cif.'
_cod_original_cell_volume 912.1(2)
_cod_database_code 7055598

loop_
_symmetry_equiv_pos_as_xyz
'x, y, z'
'-x, -y, -z'

loop_
_atom_site_label
_atom_site_type_symbol
_atom_site_fract_x
_atom_site_fract_y
_atom_site_fract_z
_atom_site_U_iso_or_equiv
_atom_site_adp_type
_atom_site_occupancy
_atom_site_calc_flag
_atom_site_refinement_flags
C1 C 0.0014(7) -0.2121(6) 0.7440(3) 0.0514(12) Uani 1 d .
C2 C -0.0200(7) -0.3772(6) 0.7249(3) 0.0599(13) Uani 1 d .
H2 H 0.0178 -0.4442 0.7617 0.072 Uiso 1 calc R
C3 C -0.1104(7) -0.4262(6) 0.6386(3) 0.0629(14) Uani 1 d .
H3 H -0.1431 -0.5322 0.6073 0.075 Uiso 1 calc R
C4 C -0.1417(6) -0.2907(6) 0.6091(3) 0.0515(12) Uani 1 d .
C5 C -0.2284(7) -0.2638(6) 0.5280(3) 0.0595(13) Uani 1 d .
H5 H -0.2787 -0.3542 0.4836 0.071 Uiso 1 calc R
C6 C -0.2405(6) -0.1131(6) 0.5128(3) 0.0552(12) Uani 1 d .
H6 H -0.1865 -0.0256 0.5587 0.066 Uiso 1 calc R
C7 C -0.3275(6) -0.0688(6) 0.4336(3) 0.0521(12) Uani 1 d .
C8 C -0.3265(7) 0.0946(6) 0.4310(3) 0.0555(12) Uani 1 d .
C9 C -0.4079(7) 0.1473(7) 0.3606(3) 0.0609(13) Uani 1 d .
C10 C -0.4973(7) 0.0308(7) 0.2873(3) 0.0614(13) Uani 1 d .
C11 C -0.5036(7) -0.1327(7) 0.2862(3) 0.0580(13) Uani 1 d .
C12 C -0.4192(7) -0.1799(6) 0.3577(3) 0.0527(12) Uani 1 d .
C13 C 0.0874(6) -0.0960(6) 0.8220(3) 0.0477(11) Uani 1 d .
H13 H 0.135 -0.1405 0.8678 0.057 Uiso 1 calc R
C14 C 0.1088(6) 0.0688(6) 0.8381(3) 0.0470(11) Uani 1 d .
C15 C 0.0437(7) 0.1568(6) 0.7739(3) 0.0532(12) Uani 1 d .
C16 C 0.2057(7) 0.1706(5) 0.9240(3) 0.0480(11) Uani 1 d .
C17 C 0.3928(7) 0.1897(6) 0.9697(3) 0.0504(12) Uani 1 d .
C18 C 0.4837(8) 0.2856(6) 1.0481(3) 0.0568(13) Uani 1 d .
C19 C 0.3900(8) 0.3670(6) 1.0843(3) 0.0560(13) Uani 1 d .
C20 C 0.2070(7) 0.3529(6) 1.0413(3) 0.0530(12) Uani 1 d .
C21 C 0.1161(7) 0.2540(6) 0.9626(3) 0.0505(12) Uani 1 d .
F1 F -0.2389(4) 0.2129(3) 0.50192(16) 0.0778(9) Uani 1 d .
F2 F -0.3991(5) 0.3079(4) 0.36198(18) 0.0857(9) Uani 1 d .
F3 F -0.5790(5) 0.0780(4) 0.21715(17) 0.0868(9) Uani 1 d .
F4 F -0.5936(4) -0.2480(4) 0.21506(16) 0.0828(9) Uani 1 d .
F5 F -0.4282(4) -0.3419(3) 0.35207(15) 0.0689(8) Uani 1 d .
F6 F 0.4932(4) 0.1152(4) 0.93694(15) 0.0679(8) Uani 1 d .
F7 F 0.6685(4) 0.3066(4) 1.08936(16) 0.0830(9) Uani 1 d .
F8 F 0.4813(5) 0.4621(4) 1.16085(16) 0.0865(10) Uani 1 d .
F9 F 0.1138(4) 0.4319(4) 1.07515(17) 0.0811(9) Uani 1 d .
F10 F -0.0656(4) 0.2395(4) 0.92267(17) 0.0778(9) Uani 1 d .
N1 N -0.0059(7) 0.2297(5) 0.7236(3) 0.0768(13) Uani 1 d .
O1 O -0.0735(4) -0.1557(4) 0.67373(17) 0.0516(8) Uani 1 d .

loop_
_atom_site_aniso_label
_atom_site_aniso_U_11
_atom_site_aniso_U_22
_atom_site_aniso_U_33
_atom_site_aniso_U_23
_atom_site_aniso_U_13
_atom_site_aniso_U_12
C1 0.055(3) 0.050(3) 0.053(3) 0.008(2) 0.008(2) 0.029(3)
C2 0.072(4) 0.041(3) 0.066(3) 0.005(2) 0.009(3) 0.027(3)
C3 0.073(4) 0.036(3) 0.072(4) -0.009(2) 0.010(3) 0.022(3)
C4 0.047(3) 0.044(3) 0.057(3) -0.007(2) 0.010(2) 0.016(2)
C5 0.057(3) 0.059(3) 0.055(3) -0.005(2) 0.010(2) 0.022(3)
C6 0.052(3) 0.063(3) 0.042(3) -0.005(2) 0.006(2) 0.022(3)
C7 0.043(3) 0.050(3) 0.061(3) 0.000(2) 0.020(2) 0.016(2)
C8 0.051(3) 0.059(3) 0.050(3) -0.006(3) 0.015(2) 0.019(3)
C9 0.065(4) 0.051(3) 0.071(4) 0.008(3) 0.022(3) 0.027(3)
C10 0.059(3) 0.070(4) 0.056(3) 0.017(3) 0.015(3) 0.028(3)
C11 0.061(3) 0.061(3) 0.044(3) 0.000(3) 0.009(2) 0.022(3)
C12 0.051(3) 0.049(3) 0.053(3) -0.001(2) 0.012(2) 0.018(2)
C13 0.053(3) 0.051(3) 0.047(3) 0.012(2) 0.009(2) 0.031(2)
C14 0.054(3) 0.050(3) 0.047(3) 0.008(2) 0.009(2) 0.033(2)
C15 0.061(3) 0.050(3) 0.051(3) 0.000(2) 0.006(2) 0.032(3)
C16 0.055(3) 0.045(3) 0.050(3) 0.009(2) 0.010(2) 0.029(2)
C17 0.054(3) 0.059(3) 0.051(3) 0.010(2) 0.012(2) 0.037(3)
C18 0.067(4) 0.057(3) 0.047(3) 0.008(2) -0.003(3) 0.036(3)
C19 0.073(4) 0.045(3) 0.041(3) 0.001(2) 0.002(3) 0.024(3)
C20 0.066(3) 0.053(3) 0.052(3) 0.006(2) 0.015(3) 0.037(3)
C21 0.048(3) 0.053(3) 0.059(3) 0.008(2) 0.003(2) 0.034(3)
F1 0.093(2) 0.072(2) 0.0670(18) -0.0167(15) 0.0113(16) 0.0415(18)
F2 0.106(2) 0.068(2) 0.100(2) 0.0137(16) 0.0307(19) 0.0516(18)
F3 0.102(2) 0.092(2) 0.0672(19) 0.0210(17) 0.0113(17) 0.048(2)
F4 0.104(2) 0.079(2) 0.0483(16) -0.0052(15) -0.0014(16) 0.0356(18)
F5 0.083(2) 0.0571(17) 0.0586(17) -0.0067(13) 0.0036(14) 0.0310(15)
F6 0.0691(19) 0.092(2) 0.0616(17) 0.0061(15) 0.0092(14) 0.0569(17)
F7 0.078(2) 0.099(2) 0.0712(19) 0.0030(16) -0.0159(16) 0.0537(19)
F8 0.114(3) 0.079(2) 0.0592(18) -0.0115(15) -0.0043(17) 0.0498(19)
F9 0.104(2) 0.084(2) 0.0764(19) -0.0047(16) 0.0212(17) 0.0627(19)
F10 0.069(2) 0.092(2) 0.084(2) -0.0136(16) 0.0005(16) 0.0563(17)
N1 0.105(4) 0.065(3) 0.066(3) 0.010(2) 0.003(3) 0.052(3)
O1 0.061(2) 0.0490(18) 0.0471(18) -0.0020(15) 0.0042(15) 0.0315(17)

loop_
_atom_type_symbol
_atom_type_description
_atom_type_scat_dispersion_real
_atom_type_scat_dispersion_imag
_atom_type_scat_source
C C 0.0033 0.0016 'International Tables Vol C Tables 4.2.6.8 and 6.1.1.4'
H H 0 0 'International Tables Vol C Tables 4.2.6.8 and 6.1.1.4'
F F 0.0171 0.0103 'International Tables Vol C Tables 4.2.6.8 and 6.1.1.4'
N N 0.0061 0.0033 'International Tables Vol C Tables 4.2.6.8 and 6.1.1.4'
O O 0.0106 0.006 'International Tables Vol C Tables 4.2.6.8 and 6.1.1.4'

loop_
_geom_angle_atom_site_label_1
_geom_angle_atom_site_label_2
_geom_angle_atom_site_label_3
_geom_angle
C2 C1 O1 110.4(4)
C2 C1 C13 130.9(4)
O1 C1 C13 118.7(4)
C1 C2 C3 106.4(4)
C1 C2 H2 126.8
C3 C2 H2 126.8
C4 C3 C2 107.6(4)
C4 C3 H3 126.2
C2 C3 H3 126.2
C3 C4 O1 109.6(4)
C3 C4 C5 133.5(4)
O1 C4 C5 116.9(4)
C6 C5 C4 123.0(4)
C6 C5 H5 118.5
C4 C5 H5 118.5
C5 C6 C7 128.8(4)
C5 C6 H6 115.6
C7 C6 H6 115.6
C8 C7 C12 114.3(4)
C8 C7 C6 120.1(4)
C12 C7 C6 125.6(4)
F1 C8 C9 116.7(4)
F1 C8 C7 118.7(4)
C9 C8 C7 124.6(4)
F2 C9 C8 121.6(5)
F2 C9 C10 120.0(5)
C8 C9 C10 118.3(5)
F3 C10 C11 120.4(4)
F3 C10 C9 119.9(5)
C11 C10 C9 119.7(5)
F4 C11 C10 119.9(4)
F4 C11 C12 119.9(4)
C10 C11 C12 120.2(4)
F5 C12 C11 117.2(4)
F5 C12 C7 119.8(4)
C11 C12 C7 122.9(5)
C14 C13 C1 129.0(4)
C14 C13 H13 115.5
C1 C13 H13 115.5
C13 C14 C15 122.4(4)
C13 C14 C16 121.2(4)
C15 C14 C16 116.5(4)
N1 C15 C14 178.8(5)
C21 C16 C17 115.8(4)
C21 C16 C14 122.1(4)
C17 C16 C14 122.1(4)
F6 C17 C18 117.7(4)
F6 C17 C16 120.2(4)
C18 C17 C16 122.1(4)
F7 C18 C17 120.5(4)
F7 C18 C19 119.1(4)
C17 C18 C19 120.3(4)
F8 C19 C20 120.8(4)
F8 C19 C18 119.8(4)
C20 C19 C18 119.4(4)
F9 C20 C19 120.4(4)
F9 C20 C21 120.0(4)
C19 C20 C21 119.6(4)
F10 C21 C16 119.2(4)
F10 C21 C20 118.1(4)
C16 C21 C20 122.7(4)
C1 O1 C4 106.0(3)

loop_
_geom_bond_atom_site_label_1
_geom_bond_atom_site_label_2
_geom_bond_distance
C1 C2 1.361(6)
C1 O1 1.374(5)
C1 C13 1.436(5)
C2 C3 1.404(6)
C2 H2 0.93
C3 C4 1.358(6)
C3 H3 0.93
C4 O1 1.378(5)
C4 C5 1.431(6)
C5 C6 1.351(6)
C5 H5 0.93
C6 C7 1.471(6)
C6 H6 0.93
C7 C8 1.389(6)
C7 C12 1.391(6)
C8 F1 1.358(5)
C8 C9 1.377(6)
C9 F2 1.339(5)
C9 C10 1.379(6)
C10 F3 1.350(5)
C10 C11 1.371(6)
C11 F4 1.347(5)
C11 C12 1.375(6)
C12 F5 1.350(5)
C13 C14 1.351(5)
C13 H13 0.93
C14 C15 1.439(6)
C14 C16 1.494(5)
C15 N1 1.147(5)
C16 C21 1.383(6)
C16 C17 1.390(6)
C17 F6 1.348(5)
C17 C18 1.372(6)
C18 F7 1.345(5)
C18 C19 1.377(6)
C19 F8 1.344(5)
C19 C20 1.364(6)
C20 F9 1.339(5)
C20 C21 1.386(6)
C21 F10 1.338(4)
